data_7060726
loop_
_publ_author_name
'Iwakura, Izumi'
'Hashimoto, Sena'
'Okamura, Kotaro'
'Komori-Orisaku, Keiko'
'Akai, Shoji'
'Yabushita, Atsushi'

_publ_section_title
;
 Crystallization of highly soluble thioglucopyranoside ejected by coherent
 molecular vibrational excitation using a visible 10 fs pulsed laser
;
_journal_issue 28
_journal_name_full 'New Journal of Chemistry'
_journal_page_first 12346
_journal_page_last 12350
_journal_paper_doi 10.1039/D1NJ01429C
_journal_volume 45
_journal_year 2021
_chemical_absolute_configuration rmad
_chemical_formula_moiety 'C33 H34 O5 S'
_chemical_formula_sum 'C33 H34 O5 S'
_chemical_formula_weight 542.66
_space_group_crystal_system monoclinic
_space_group_IT_number 4
_space_group_name_Hall 'P 2yb'
_space_group_name_H-M_alt 'P 1 21 1'
_atom_sites_solution_hydrogens geom
_audit_creation_method SHELXL-2014/7
_audit_update_record
;
2018-12-10 deposited with the CCDC.	2021-06-10 downloaded from the CCDC.
;
_cell_angle_alpha 90
_cell_angle_beta 102.166(7)
_cell_angle_gamma 90
_cell_formula_units_Z 2
_cell_length_a 13.5003(8)
_cell_length_b 4.5570(3)
_cell_length_c 23.5269(17)
_cell_measurement_reflns_used 5806
_cell_measurement_temperature 93(2)
_cell_measurement_theta_max 31.34
_cell_measurement_theta_min 3.00
_cell_volume 1414.89(17)
_computing_cell_refinement 'CrysAlisPro 1.171.38.43 (Rigaku OD, 2015)'
_computing_data_collection 'CrysAlisPro 1.171.38.43 (Rigaku OD, 2015)'
_computing_data_reduction 'CrysAlisPro 1.171.38.43 (Rigaku OD, 2015)'
_computing_molecular_graphics 'CrystalStructure 4.2.5'
_computing_structure_refinement 'SHELXL-2014/7 (Sheldrick, 2014)'
_computing_structure_solution 'SIR2002 (Burla, et al., 2003)'
_diffrn_ambient_temperature 93(2)
_diffrn_detector_area_resol_mean 28.626
_diffrn_measured_fraction_theta_full 0.984
_diffrn_measured_fraction_theta_max 0.987
_diffrn_measurement_device_type 'Rigaku Saturn724'
_diffrn_measurement_method \w
_diffrn_radiation_type MoK\a
_diffrn_radiation_wavelength 0.71075
_diffrn_reflns_av_R_equivalents 0.0459
_diffrn_reflns_av_unetI/netI 0.0664
_diffrn_reflns_Laue_measured_fraction_full 0.984
_diffrn_reflns_Laue_measured_fraction_max 0.987
_diffrn_reflns_limit_h_max 14
_diffrn_reflns_limit_h_min -17
_diffrn_reflns_limit_k_max 5
_diffrn_reflns_limit_k_min -5
_diffrn_reflns_limit_l_max 30
_diffrn_reflns_limit_l_min -30
_diffrn_reflns_number 11368
_diffrn_reflns_point_group_measured_fraction_full 0.955
_diffrn_reflns_point_group_measured_fraction_max 0.954
_diffrn_reflns_theta_full 25.242
_diffrn_reflns_theta_max 27.500
_diffrn_reflns_theta_min 2.583
_exptl_absorpt_coefficient_mu 0.155
_exptl_absorpt_correction_T_max 1.000
_exptl_absorpt_correction_T_min 0.835
_exptl_absorpt_correction_type multi-scan
_exptl_absorpt_process_details
;
CrysAlisPro 1.171.38.43 (Rigaku Oxford Diffraction, 2015)
Empirical absorption correction using spherical harmonics,
 implemented in SCALE3 ABSPACK scaling algorithm.
;
_exptl_crystal_colour colorless
_exptl_crystal_density_diffrn 1.274
_exptl_crystal_density_method 'not measured'
_exptl_crystal_description needle
_exptl_crystal_F_000 576
_exptl_crystal_size_max 0.166
_exptl_crystal_size_mid 0.02
_exptl_crystal_size_min 0.01
_refine_diff_density_max 0.469
_refine_diff_density_min -0.312
_refine_diff_density_rms 0.058
_refine_ls_abs_structure_details
;
 Flack x determined using 1697 quotients [(I+)-(I-)]/[(I+)+(I-)]
 (Parsons, Flack and Wagner, Acta Cryst. B69 (2013) 249-259).
;
_refine_ls_abs_structure_Flack 0.15(6)
_refine_ls_extinction_method none
_refine_ls_goodness_of_fit_ref 1.060
_refine_ls_hydrogen_treatment constr
_refine_ls_matrix_type full
_refine_ls_number_parameters 353
_refine_ls_number_reflns 6187
_refine_ls_number_restraints 1
_refine_ls_restrained_S_all 1.060
_refine_ls_R_factor_all 0.0783
_refine_ls_R_factor_gt 0.0590
_refine_ls_shift/su_max 0.001
_refine_ls_shift/su_mean 0.000
_refine_ls_structure_factor_coef Fsqd
_refine_ls_weighting_details 'w=1/[\s^2^(Fo^2^)+(0.0852P)^2^+0.1752P] where P=(Fo^2^+2Fc^2^)/3'
_refine_ls_weighting_scheme calc
_refine_ls_wR_factor_gt 0.1393
_refine_ls_wR_factor_ref 0.1498
_reflns_Friedel_coverage 0.715
_reflns_Friedel_fraction_full 0.917
_reflns_Friedel_fraction_max 0.911
_reflns_number_gt 5028
_reflns_number_total 6187
_reflns_threshold_expression 'I > 2\s(I)'
_cod_data_source_file d1nj01429c2.cif
_cod_data_source_block shelxl
_cod_depositor_comments 'Adding full bibliography for 7060726.cif.'
_cod_original_sg_symbol_H-M 'P 21'
_cod_database_code 7060726
_shelx_shelxl_version_number 2014/7
_shelx_space_group_comment
;
The symmetry employed for this shelxl refinement is uniquely defined
by the following loop, which should always be used as a source of
symmetry information in preference to the above space-group names.
They are only intended as comments.
;

loop_
_space_group_symop_operation_xyz
'x, y, z'
'-x, y+1/2, -z'

loop_
_atom_site_label
_atom_site_type_symbol
_atom_site_fract_x
_atom_site_fract_y
_atom_site_fract_z
_atom_site_U_iso_or_equiv
_atom_site_adp_type
_atom_site_occupancy
_atom_site_site_symmetry_order
_atom_site_calc_flag
_atom_site_refinement_flags_posn
_atom_site_refinement_flags_adp
_atom_site_refinement_flags_occupancy
_atom_site_disorder_assembly
_atom_site_disorder_group
S1 S 0.30707(6) 0.3034(2) 0.65003(4) 0.0285(2) Uani 1 1 d . . . . .
O1 O 0.48123(17) 0.3964(5) 0.61982(11) 0.0230(6) Uani 1 1 d . . . . .
O2 O 0.43656(19) 0.6155(6) 0.76263(11) 0.0285(6) Uani 1 1 d . . . . .
O3 O 0.65211(19) 0.5679(6) 0.78026(11) 0.0293(6) Uani 1 1 d . . . . .
O4 O 0.72401(17) 0.7497(6) 0.67943(11) 0.0241(6) Uani 1 1 d . . . . .
O5 O 0.55313(19) 0.5025(6) 0.51457(11) 0.0278(6) Uani 1 1 d . . . . .
H5A H 0.5193 0.3501 0.5040 0.033 Uiso 1 1 calc R U . . .
C1 C 0.4233(2) 0.5131(9) 0.65937(16) 0.0231(8) Uani 1 1 d . . . . .
H1 H 0.4074 0.7245 0.6503 0.028 Uiso 1 1 calc R U . . .
C2 C 0.4850(3) 0.4827(9) 0.72102(16) 0.0249(8) Uani 1 1 d . . . . .
H2 H 0.4967 0.2700 0.7306 0.030 Uiso 1 1 calc R U . . .
C3 C 0.5873(3) 0.6368(9) 0.72587(16) 0.0237(8) Uani 1 1 d . . . . .
H3 H 0.5755 0.8535 0.7241 0.028 Uiso 1 1 calc R U . . .
C4 C 0.6409(2) 0.5514(8) 0.67736(16) 0.0216(7) Uani 1 1 d . . . . .
H4 H 0.6669 0.3459 0.6835 0.026 Uiso 1 1 calc R U . . .
C5 C 0.5684(2) 0.5746(8) 0.61889(16) 0.0211(7) Uani 1 1 d . . . . .
H5 H 0.5473 0.7835 0.6109 0.025 Uiso 1 1 calc R U . . .
C6 C 0.6145(3) 0.4578(9) 0.57050(16) 0.0238(8) Uani 1 1 d . . . . .
H6A H 0.6808 0.5546 0.5723 0.029 Uiso 1 1 calc R U . . .
H6B H 0.6271 0.2449 0.5765 0.029 Uiso 1 1 calc R U . . .
C7 C 0.2385(3) 0.4678(9) 0.58523(17) 0.0264(8) Uani 1 1 d . . . . .
C8 C 0.2614(3) 0.4026(9) 0.53144(18) 0.0299(9) Uani 1 1 d . . . . .
H8 H 0.3142 0.2686 0.5290 0.036 Uiso 1 1 calc R U . . .
C9 C 0.2066(3) 0.5341(10) 0.48187(19) 0.0329(9) Uani 1 1 d . . . . .
H9 H 0.2224 0.4912 0.4453 0.039 Uiso 1 1 calc R U . . .
C10 C 0.1289(3) 0.7281(9) 0.4849(2) 0.0349(10) Uani 1 1 d . . . . .
H10 H 0.0919 0.8196 0.4507 0.042 Uiso 1 1 calc R U . . .
C11 C 0.1055(3) 0.7877(11) 0.53860(18) 0.0356(9) Uani 1 1 d . . . . .
H11 H 0.0515 0.9179 0.5409 0.043 Uiso 1 1 calc R U . . .
C12 C 0.1599(3) 0.6593(10) 0.58818(19) 0.0317(9) Uani 1 1 d . . . . .
H12 H 0.1438 0.7019 0.6247 0.038 Uiso 1 1 calc R U . . .
C13 C 0.3886(4) 0.4081(13) 0.7951(2) 0.0525(14) Uani 1 1 d . . . . .
H13A H 0.4332 0.2365 0.8067 0.063 Uiso 1 1 calc R U . . .
H13B H 0.3238 0.3382 0.7709 0.063 Uiso 1 1 calc R U . . .
C14 C 0.3697(3) 0.5631(11) 0.84803(19) 0.0388(11) Uani 1 1 d . . . . .
C15 C 0.2835(4) 0.7287(13) 0.8456(2) 0.0533(14) Uani 1 1 d . . . . .
H15 H 0.2359 0.7506 0.8099 0.064 Uiso 1 1 calc R U . . .
C16 C 0.2665(4) 0.8644(15) 0.8961(3) 0.0636(16) Uani 1 1 d . . . . .
H16 H 0.2077 0.9810 0.8948 0.076 Uiso 1 1 calc R U . . .
C17 C 0.3348(5) 0.8277(18) 0.9469(2) 0.0704(17) Uani 1 1 d . . . . .
H17 H 0.3229 0.9178 0.9813 0.084 Uiso 1 1 calc R U . . .
C18 C 0.4186(6) 0.6669(18) 0.9496(3) 0.084(2) Uani 1 1 d . . . . .
H18 H 0.4658 0.6451 0.9854 0.101 Uiso 1 1 calc R U . . .
C19 C 0.4361(4) 0.5345(16) 0.9007(2) 0.0630(16) Uani 1 1 d . . . . .
H19 H 0.4955 0.4198 0.9030 0.076 Uiso 1 1 calc R U . . .
C20 C 0.6610(3) 0.7942(12) 0.82260(16) 0.0370(9) Uani 1 1 d . . . . .
H20A H 0.5951 0.8242 0.8338 0.044 Uiso 1 1 calc R U . . .
H20B H 0.6805 0.9804 0.8063 0.044 Uiso 1 1 calc R U . . .
C21 C 0.7403(3) 0.7086(10) 0.87521(18) 0.0339(10) Uani 1 1 d . . . . .
C22 C 0.7397(4) 0.8420(13) 0.92835(19) 0.0483(12) Uani 1 1 d . . . . .
H22 H 0.6873 0.9760 0.9316 0.058 Uiso 1 1 calc R U . . .
C23 C 0.8153(4) 0.7802(15) 0.97661(19) 0.0551(13) Uani 1 1 d . . . . .
H23 H 0.8153 0.8761 1.0125 0.066 Uiso 1 1 calc R U . . .
C24 C 0.8899(4) 0.5819(13) 0.9730(2) 0.0520(14) Uani 1 1 d . . . . .
H24 H 0.9406 0.5368 1.0064 0.062 Uiso 1 1 calc R U . . .
C25 C 0.8911(4) 0.4478(14) 0.9205(2) 0.0513(13) Uani 1 1 d . . . . .
H25 H 0.9431 0.3117 0.9176 0.062 Uiso 1 1 calc R U . . .
C26 C 0.8162(3) 0.5125(11) 0.87205(18) 0.0379(10) Uani 1 1 d . . . . .
H26 H 0.8174 0.4195 0.8361 0.045 Uiso 1 1 calc R U . . .
C27 C 0.8204(3) 0.6069(10) 0.6929(2) 0.0415(11) Uani 1 1 d . . . . .
H27A H 0.8304 0.4907 0.6590 0.050 Uiso 1 1 calc R U . . .
H27B H 0.8228 0.4710 0.7260 0.050 Uiso 1 1 calc R U . . .
C28 C 0.9034(2) 0.8313(9) 0.70832(17) 0.0268(8) Uani 1 1 d . . . . .
C29 C 0.9289(3) 0.9438(11) 0.7639(2) 0.0402(11) Uani 1 1 d . . . . .
H29 H 0.8923 0.8843 0.7923 0.048 Uiso 1 1 calc R U . . .
C30 C 1.0073(4) 1.1425(12) 0.7785(2) 0.0515(13) Uani 1 1 d . . . . .
H30 H 1.0247 1.2191 0.8169 0.062 Uiso 1 1 calc R U . . .
C31 C 1.0610(3) 1.2307(11) 0.7370(3) 0.0514(14) Uani 1 1 d . . . . .
H31 H 1.1151 1.3670 0.7470 0.062 Uiso 1 1 calc R U . . .
C32 C 1.0354(3) 1.1202(11) 0.6820(2) 0.0449(12) Uani 1 1 d . . . . .
H32 H 1.0715 1.1815 0.6535 0.054 Uiso 1 1 calc R U . . .
C33 C 0.9574(3) 0.9200(10) 0.66733(19) 0.0331(9) Uani 1 1 d . . . . .
H33 H 0.9408 0.8427 0.6290 0.040 Uiso 1 1 calc R U . . .

loop_
_atom_site_aniso_label
_atom_site_aniso_U_11
_atom_site_aniso_U_22
_atom_site_aniso_U_33
_atom_site_aniso_U_23
_atom_site_aniso_U_13
_atom_site_aniso_U_12
S1 0.0198(4) 0.0286(5) 0.0386(5) 0.0014(5) 0.0096(3) -0.0010(4)
O1 0.0180(11) 0.0221(14) 0.0308(13) -0.0032(11) 0.0094(10) -0.0004(10)
O2 0.0277(13) 0.0307(16) 0.0310(14) -0.0004(12) 0.0148(11) 0.0029(12)
O3 0.0291(13) 0.0297(16) 0.0279(14) -0.0002(12) 0.0033(11) 0.0029(11)
O4 0.0156(10) 0.0187(14) 0.0378(14) 0.0023(11) 0.0049(10) 0.0017(9)
O5 0.0290(13) 0.0261(15) 0.0283(14) 0.0016(12) 0.0060(11) -0.0036(11)
C1 0.0184(15) 0.0211(19) 0.032(2) -0.0019(16) 0.0090(14) 0.0019(14)
C2 0.0251(17) 0.022(2) 0.0298(19) -0.0025(16) 0.0105(15) 0.0042(15)
C3 0.0212(16) 0.021(2) 0.0280(19) -0.0016(16) 0.0035(14) 0.0025(14)
C4 0.0195(15) 0.0150(19) 0.0298(19) 0.0003(15) 0.0041(14) -0.0005(13)
C5 0.0171(15) 0.0167(19) 0.0303(19) 0.0024(15) 0.0071(14) -0.0009(13)
C6 0.0212(16) 0.023(2) 0.0278(18) -0.0006(16) 0.0073(14) -0.0014(15)
C7 0.0178(16) 0.023(2) 0.039(2) 0.0007(17) 0.0062(15) -0.0033(15)
C8 0.0197(17) 0.031(2) 0.041(2) -0.0025(17) 0.0104(16) -0.0022(15)
C9 0.0227(17) 0.039(3) 0.038(2) -0.0023(19) 0.0101(16) -0.0099(17)
C10 0.0226(17) 0.033(3) 0.046(2) 0.0061(19) 0.0011(17) -0.0059(16)
C11 0.0215(16) 0.031(2) 0.054(3) -0.005(2) 0.0064(17) 0.0008(18)
C12 0.0177(16) 0.036(2) 0.043(2) -0.0068(19) 0.0078(16) -0.0008(16)
C13 0.071(3) 0.046(3) 0.050(3) -0.003(2) 0.035(3) -0.012(3)
C14 0.039(2) 0.044(3) 0.038(2) -0.004(2) 0.0184(19) -0.008(2)
C15 0.037(2) 0.069(4) 0.051(3) 0.000(3) 0.004(2) 0.000(2)
C16 0.047(3) 0.065(4) 0.085(4) -0.011(3) 0.029(3) 0.003(3)
C17 0.097(4) 0.078(4) 0.045(3) -0.008(3) 0.035(3) 0.005(4)
C18 0.106(5) 0.093(6) 0.046(3) -0.013(3) -0.003(4) 0.023(5)
C19 0.049(3) 0.085(5) 0.052(3) -0.006(3) 0.005(2) 0.016(3)
C20 0.039(2) 0.039(2) 0.031(2) -0.009(2) 0.0030(17) 0.004(2)
C21 0.035(2) 0.038(3) 0.028(2) -0.0002(17) 0.0062(17) -0.0072(18)
C22 0.056(3) 0.055(3) 0.034(2) -0.002(2) 0.008(2) -0.002(3)
C23 0.074(3) 0.059(3) 0.028(2) -0.006(3) 0.002(2) -0.015(3)
C24 0.051(3) 0.059(4) 0.039(3) 0.010(3) -0.008(2) -0.011(3)
C25 0.046(3) 0.061(3) 0.043(3) 0.008(3) 0.001(2) 0.003(2)
C26 0.039(2) 0.045(3) 0.029(2) 0.004(2) 0.0036(18) -0.001(2)
C27 0.0189(18) 0.025(2) 0.080(3) -0.002(2) 0.010(2) 0.0015(16)
C28 0.0176(14) 0.019(2) 0.044(2) 0.0040(18) 0.0065(14) 0.0026(15)
C29 0.037(2) 0.043(3) 0.040(2) 0.006(2) 0.0080(19) 0.008(2)
C30 0.048(3) 0.051(3) 0.047(3) -0.014(3) -0.010(2) 0.007(2)
C31 0.0195(18) 0.034(3) 0.096(4) -0.010(3) 0.001(2) -0.0036(17)
C32 0.029(2) 0.034(3) 0.078(4) 0.002(3) 0.026(2) -0.0021(19)
C33 0.0267(19) 0.031(2) 0.042(2) -0.0019(19) 0.0096(17) 0.0039(16)

loop_
_atom_type_symbol
_atom_type_description
_atom_type_scat_dispersion_real
_atom_type_scat_dispersion_imag
_atom_type_scat_source
C C 0.0033 0.0016 'International Tables Vol C Tables 4.2.6.8 and 6.1.1.4'
H H 0.0000 0.0000 'International Tables Vol C Tables 4.2.6.8 and 6.1.1.4'
O O 0.0106 0.0060 'International Tables Vol C Tables 4.2.6.8 and 6.1.1.4'
S S 0.1246 0.1234 'International Tables Vol C Tables 4.2.6.8 and 6.1.1.4'

loop_
_geom_angle_atom_site_label_1
_geom_angle_atom_site_label_2
_geom_angle_atom_site_label_3
_geom_angle
_geom_angle_site_symmetry_1
_geom_angle_site_symmetry_3
_geom_angle_publ_flag
C7 S1 C1 99.40(17) . . ?
C5 O1 C1 111.1(3) . . ?
C2 O2 C13 114.0(3) . . ?
C20 O3 C3 114.5(3) . . ?
C27 O4 C4 113.0(3) . . ?
C6 O5 H5A 109.5 . . ?
O1 C1 C2 108.7(3) . . ?
O1 C1 S1 107.6(2) . . ?
C2 C1 S1 110.8(3) . . ?
O1 C1 H1 109.9 . . ?
C2 C1 H1 109.9 . . ?
S1 C1 H1 109.9 . . ?
O2 C2 C1 112.3(3) . . ?
O2 C2 C3 107.0(3) . . ?
C1 C2 C3 109.5(3) . . ?
O2 C2 H2 109.3 . . ?
C1 C2 H2 109.3 . . ?
C3 C2 H2 109.3 . . ?
O3 C3 C4 108.5(3) . . ?
O3 C3 C2 109.8(3) . . ?
C4 C3 C2 112.9(3) . . ?
O3 C3 H3 108.5 . . ?
C4 C3 H3 108.5 . . ?
C2 C3 H3 108.5 . . ?
O4 C4 C5 109.8(3) . . ?
O4 C4 C3 107.8(3) . . ?
C5 C4 C3 110.1(3) . . ?
O4 C4 H4 109.7 . . ?
C5 C4 H4 109.7 . . ?
C3 C4 H4 109.7 . . ?
O1 C5 C6 106.4(3) . . ?
O1 C5 C4 108.8(3) . . ?
C6 C5 C4 111.7(3) . . ?
O1 C5 H5 109.9 . . ?
C6 C5 H5 109.9 . . ?
C4 C5 H5 109.9 . . ?
O5 C6 C5 113.4(3) . . ?
O5 C6 H6A 108.9 . . ?
C5 C6 H6A 108.9 . . ?
O5 C6 H6B 108.9 . . ?
C5 C6 H6B 108.9 . . ?
H6A C6 H6B 107.7 . . ?
C12 C7 C8 119.8(4) . . ?
C12 C7 S1 119.3(3) . . ?
C8 C7 S1 120.9(3) . . ?
C9 C8 C7 119.5(4) . . ?
C9 C8 H8 120.2 . . ?
C7 C8 H8 120.2 . . ?
C8 C9 C10 120.7(4) . . ?
C8 C9 H9 119.7 . . ?
C10 C9 H9 119.7 . . ?
C9 C10 C11 119.4(4) . . ?
C9 C10 H10 120.3 . . ?
C11 C10 H10 120.3 . . ?
C12 C11 C10 120.3(4) . . ?
C12 C11 H11 119.8 . . ?
C10 C11 H11 119.8 . . ?
C11 C12 C7 120.3(4) . . ?
C11 C12 H12 119.9 . . ?
C7 C12 H12 119.9 . . ?
O2 C13 C14 107.6(4) . . ?
O2 C13 H13A 110.2 . . ?
C14 C13 H13A 110.2 . . ?
O2 C13 H13B 110.2 . . ?
C14 C13 H13B 110.2 . . ?
H13A C13 H13B 108.5 . . ?
C19 C14 C15 118.3(5) . . ?
C19 C14 C13 120.7(5) . . ?
C15 C14 C13 120.9(5) . . ?
C14 C15 C16 119.7(5) . . ?
C14 C15 H15 120.2 . . ?
C16 C15 H15 120.2 . . ?
C17 C16 C15 119.3(5) . . ?
C17 C16 H16 120.3 . . ?
C15 C16 H16 120.3 . . ?
C18 C17 C16 121.2(6) . . ?
C18 C17 H17 119.4 . . ?
C16 C17 H17 119.4 . . ?
C17 C18 C19 119.9(6) . . ?
C17 C18 H18 120.0 . . ?
C19 C18 H18 120.0 . . ?
C18 C19 C14 121.5(6) . . ?
C18 C19 H19 119.2 . . ?
C14 C19 H19 119.2 . . ?
O3 C20 C21 109.2(4) . . ?
O3 C20 H20A 109.8 . . ?
C21 C20 H20A 109.8 . . ?
O3 C20 H20B 109.8 . . ?
C21 C20 H20B 109.8 . . ?
H20A C20 H20B 108.3 . . ?
C26 C21 C22 118.6(4) . . ?
C26 C21 C20 122.2(4) . . ?
C22 C21 C20 119.1(4) . . ?
C23 C22 C21 120.3(5) . . ?
C23 C22 H22 119.9 . . ?
C21 C22 H22 119.9 . . ?
C24 C23 C22 120.5(5) . . ?
C24 C23 H23 119.8 . . ?
C22 C23 H23 119.8 . . ?
C23 C24 C25 119.7(5) . . ?
C23 C24 H24 120.2 . . ?
C25 C24 H24 120.2 . . ?
C24 C25 C26 119.8(5) . . ?
C24 C25 H25 120.1 . . ?
C26 C25 H25 120.1 . . ?
C21 C26 C25 121.1(4) . . ?
C21 C26 H26 119.4 . . ?
C25 C26 H26 119.4 . . ?
O4 C27 C28 109.9(3) . . ?
O4 C27 H27A 109.7 . . ?
C28 C27 H27A 109.7 . . ?
O4 C27 H27B 109.7 . . ?
C28 C27 H27B 109.7 . . ?
H27A C27 H27B 108.2 . . ?
C29 C28 C33 119.2(4) . . ?
C29 C28 C27 120.4(4) . . ?
C33 C28 C27 120.3(4) . . ?
C28 C29 C30 120.4(4) . . ?
C28 C29 H29 119.8 . . ?
C30 C29 H29 119.8 . . ?
C29 C30 C31 120.0(5) . . ?
C29 C30 H30 120.0 . . ?
C31 C30 H30 120.0 . . ?
C32 C31 C30 119.6(4) . . ?
C32 C31 H31 120.2 . . ?
C30 C31 H31 120.2 . . ?
C31 C32 C33 120.6(4) . . ?
C31 C32 H32 119.7 . . ?
C33 C32 H32 119.7 . . ?
C32 C33 C28 120.3(4) . . ?
C32 C33 H33 119.9 . . ?
C28 C33 H33 119.9 . . ?

loop_
_geom_bond_atom_site_label_1
_geom_bond_atom_site_label_2
_geom_bond_distance
_geom_bond_site_symmetry_2
_geom_bond_publ_flag
S1 C7 1.774(4) . ?
S1 C1 1.811(4) . ?
O1 C5 1.433(4) . ?
O1 C1 1.438(4) . ?
O2 C2 1.422(4) . ?
O2 C13 1.451(6) . ?
O3 C20 1.421(5) . ?
O3 C3 1.425(4) . ?
O4 C27 1.430(4) . ?
O4 C4 1.434(4) . ?
O5 C6 1.414(4) . ?
O5 H5A 0.8400 . ?
C1 C2 1.519(5) . ?
C1 H1 1.0000 . ?
C2 C3 1.531(5) . ?
C2 H2 1.0000 . ?
C3 C4 1.525(5) . ?
C3 H3 1.0000 . ?
C4 C5 1.515(5) . ?
C4 H4 1.0000 . ?
C5 C6 1.506(5) . ?
C5 H5 1.0000 . ?
C6 H6A 0.9900 . ?
C6 H6B 0.9900 . ?
C7 C12 1.387(5) . ?
C7 C8 1.396(6) . ?
C8 C9 1.379(6) . ?
C8 H8 0.9500 . ?
C9 C10 1.385(6) . ?
C9 H9 0.9500 . ?
C10 C11 1.392(6) . ?
C10 H10 0.9500 . ?
C11 C12 1.372(6) . ?
C11 H11 0.9500 . ?
C12 H12 0.9500 . ?
C13 C14 1.499(7) . ?
C13 H13A 0.9900 . ?
C13 H13B 0.9900 . ?
C14 C19 1.373(7) . ?
C14 C15 1.377(7) . ?
C15 C16 1.401(8) . ?
C15 H15 0.9500 . ?
C16 C17 1.358(8) . ?
C16 H16 0.9500 . ?
C17 C18 1.338(9) . ?
C17 H17 0.9500 . ?
C18 C19 1.363(8) . ?
C18 H18 0.9500 . ?
C19 H19 0.9500 . ?
C20 C21 1.507(6) . ?
C20 H20A 0.9900 . ?
C20 H20B 0.9900 . ?
C21 C26 1.373(6) . ?
C21 C22 1.392(6) . ?
C22 C23 1.386(7) . ?
C22 H22 0.9500 . ?
C23 C24 1.369(8) . ?
C23 H23 0.9500 . ?
C24 C25 1.381(8) . ?
C24 H24 0.9500 . ?
C25 C26 1.386(6) . ?
C25 H25 0.9500 . ?
C26 H26 0.9500 . ?
C27 C28 1.504(6) . ?
C27 H27A 0.9900 . ?
C27 H27B 0.9900 . ?
C28 C29 1.379(6) . ?
C28 C33 1.386(6) . ?
C29 C30 1.380(7) . ?
C29 H29 0.9500 . ?
C30 C31 1.391(8) . ?
C30 H30 0.9500 . ?
C31 C32 1.364(7) . ?
C31 H31 0.9500 . ?
C32 C33 1.380(6) . ?
C32 H32 0.9500 . ?
C33 H33 0.9500 . ?

loop_
_geom_hbond_atom_site_label_D
_geom_hbond_atom_site_label_H
_geom_hbond_atom_site_label_A
_geom_hbond_distance_DH
_geom_hbond_distance_HA
_geom_hbond_distance_DA
_geom_hbond_angle_DHA
_geom_hbond_site_symmetry_A
O5 H5A O5 0.84 1.86 2.703(3) 176.2 2_646

loop_
_geom_torsion_atom_site_label_1
_geom_torsion_atom_site_label_2
_geom_torsion_atom_site_label_3
_geom_torsion_atom_site_label_4
_geom_torsion
_geom_torsion_site_symmetry_1
_geom_torsion_site_symmetry_2
_geom_torsion_site_symmetry_3
_geom_torsion_site_symmetry_4
_geom_torsion_publ_flag
C5 O1 C1 C2 -67.7(4) . . . . ?
C5 O1 C1 S1 172.4(2) . . . . ?
C7 S1 C1 O1 -78.2(3) . . . . ?
C7 S1 C1 C2 163.2(3) . . . . ?
C13 O2 C2 C1 103.1(4) . . . . ?
C13 O2 C2 C3 -136.7(4) . . . . ?
O1 C1 C2 O2 175.1(3) . . . . ?
S1 C1 C2 O2 -66.9(3) . . . . ?
O1 C1 C2 C3 56.4(4) . . . . ?
S1 C1 C2 C3 174.4(2) . . . . ?
C20 O3 C3 C4 133.6(3) . . . . ?
C20 O3 C3 C2 -102.5(4) . . . . ?
O2 C2 C3 O3 67.9(4) . . . . ?
C1 C2 C3 O3 -170.2(3) . . . . ?
O2 C2 C3 C4 -170.9(3) . . . . ?
C1 C2 C3 C4 -49.0(4) . . . . ?
C27 O4 C4 C5 -124.1(4) . . . . ?
C27 O4 C4 C3 116.0(4) . . . . ?
O3 C3 C4 O4 -69.5(4) . . . . ?
C2 C3 C4 O4 168.5(3) . . . . ?
O3 C3 C4 C5 170.8(3) . . . . ?
C2 C3 C4 C5 48.8(4) . . . . ?
C1 O1 C5 C6 -172.2(3) . . . . ?
C1 O1 C5 C4 67.2(3) . . . . ?
O4 C4 C5 O1 -174.4(3) . . . . ?
C3 C4 C5 O1 -55.9(4) . . . . ?
O4 C4 C5 C6 68.3(4) . . . . ?
C3 C4 C5 C6 -173.2(3) . . . . ?
O1 C5 C6 O5 67.4(4) . . . . ?
C4 C5 C6 O5 -174.0(3) . . . . ?
C1 S1 C7 C12 -105.8(3) . . . . ?
C1 S1 C7 C8 75.4(3) . . . . ?
C12 C7 C8 C9 1.2(6) . . . . ?
S1 C7 C8 C9 180.0(3) . . . . ?
C7 C8 C9 C10 -0.5(6) . . . . ?
C8 C9 C10 C11 -0.7(6) . . . . ?
C9 C10 C11 C12 1.1(6) . . . . ?
C10 C11 C12 C7 -0.3(6) . . . . ?
C8 C7 C12 C11 -0.8(6) . . . . ?
S1 C7 C12 C11 -179.6(3) . . . . ?
C2 O2 C13 C14 162.9(4) . . . . ?
O2 C13 C14 C19 -97.2(6) . . . . ?
O2 C13 C14 C15 85.3(6) . . . . ?
C19 C14 C15 C16 0.6(8) . . . . ?
C13 C14 C15 C16 178.2(5) . . . . ?
C14 C15 C16 C17 -0.8(9) . . . . ?
C15 C16 C17 C18 0.7(11) . . . . ?
C16 C17 C18 C19 -0.6(12) . . . . ?
C17 C18 C19 C14 0.4(12) . . . . ?
C15 C14 C19 C18 -0.5(10) . . . . ?
C13 C14 C19 C18 -178.0(6) . . . . ?
C3 O3 C20 C21 -173.5(3) . . . . ?
O3 C20 C21 C26 23.8(6) . . . . ?
O3 C20 C21 C22 -159.2(4) . . . . ?
C26 C21 C22 C23 1.0(7) . . . . ?
C20 C21 C22 C23 -176.2(5) . . . . ?
C21 C22 C23 C24 -1.7(8) . . . . ?
C22 C23 C24 C25 1.5(9) . . . . ?
C23 C24 C25 C26 -0.7(8) . . . . ?
C22 C21 C26 C25 -0.2(7) . . . . ?
C20 C21 C26 C25 176.9(5) . . . . ?
C24 C25 C26 C21 0.0(8) . . . . ?
C4 O4 C27 C28 -166.6(3) . . . . ?
O4 C27 C28 C29 83.1(5) . . . . ?
O4 C27 C28 C33 -99.1(5) . . . . ?
C33 C28 C29 C30 0.0(6) . . . . ?
C27 C28 C29 C30 177.8(4) . . . . ?
C28 C29 C30 C31 0.1(7) . . . . ?
C29 C30 C31 C32 0.2(7) . . . . ?
C30 C31 C32 C33 -0.6(7) . . . . ?
C31 C32 C33 C28 0.7(7) . . . . ?
C29 C28 C33 C32 -0.4(6) . . . . ?
C27 C28 C33 C32 -178.3(4) . . . . ?
